data_7028170
loop_
_publ_author_name
'Bezougli, Izoldi K.'
'Bashall, Alan'
'McPartlin, Mary'
'Mingos, D. Michael P.'

_publ_section_title
;
 Carbonyl sulfide insertion into Group 2 metal--isopropoxide bonds;
 synthesis and crystal structures of [Mg(OCSOPri)2(PriOH)4]&#x00B7; 2PriOH
 and [{Sr(OCSOPri)2(PriOH)2}n]
;
_journal_issue 16
_journal_name_full 'Journal of the Chemical Society, Dalton Transactions'
_journal_page_first 2665
_journal_paper_doi 10.1039/a802595i
_journal_year 1998
_chemical_formula_sum 'C26 H62 Mg O10 S2'
_chemical_formula_weight 623.19
_chemical_name_systematic
; 
 ? 
;
_space_group_IT_number 14
_symmetry_cell_setting monoclinic
_symmetry_space_group_name_Hall '-P 2yn'
_symmetry_space_group_name_H-M 'P 1 21/n 1'
_atom_sites_solution_hydrogens geom
_atom_sites_solution_primary direct
_atom_sites_solution_secondary difmap
_audit_creation_method SHELXL
_cell_angle_alpha 90.00
_cell_angle_beta 93.800(9)
_cell_angle_gamma 90.00
_cell_formula_units_Z 2
_cell_length_a 11.332(2)
_cell_length_b 14.535(2)
_cell_length_c 11.538(2)
_cell_measurement_reflns_used 42
_cell_measurement_temperature 198(2)
_cell_measurement_theta_max 12.47
_cell_measurement_theta_min 4.90
_cell_volume 1896.3(5)
_computing_cell_refinement 'Siemens XSCANS'
_computing_data_collection 'Siemens XSCANS'
_computing_data_reduction 'Siemens SHELXTL'
_computing_molecular_graphics 'Siemens SHELXTL'
_computing_publication_material 'Siemens SHELXTL'
_computing_structure_refinement 'SHELXL-93 (Sheldrick, 1993)'
_computing_structure_solution 'SHELXS-86 (Sheldrick, 1990)'
_diffrn_ambient_temperature 198(2)
_diffrn_measurement_device 'Siemens P4'
_diffrn_measurement_method '2\q/\w scans'
_diffrn_radiation_monochromator graphite
_diffrn_radiation_source 'fine-focus sealed tube'
_diffrn_radiation_type MoK\a
_diffrn_radiation_wavelength 0.71073
_diffrn_reflns_av_R_equivalents 0.0492
_diffrn_reflns_av_sigmaI/netI 0.0667
_diffrn_reflns_limit_h_max 13
_diffrn_reflns_limit_h_min -13
_diffrn_reflns_limit_k_max 17
_diffrn_reflns_limit_k_min -17
_diffrn_reflns_limit_l_max 13
_diffrn_reflns_limit_l_min -13
_diffrn_reflns_number 7028
_diffrn_reflns_theta_max 25.00
_diffrn_reflns_theta_min 2.26
_diffrn_standards_decay_% 5.55
_diffrn_standards_interval_count 97
_diffrn_standards_number 3
_exptl_absorpt_coefficient_mu 0.200
_exptl_absorpt_correction_T_max 0.982
_exptl_absorpt_correction_T_min 0.817
_exptl_absorpt_correction_type 'psi scans'
_exptl_crystal_colour colourless
_exptl_crystal_density_diffrn 1.091
_exptl_crystal_F_000 684
_exptl_crystal_size_max 0.24mm
_exptl_crystal_size_mid 0.40mm
_exptl_crystal_size_min 0.50mm
_refine_diff_density_max 0.609
_refine_diff_density_min -0.353
_refine_diff_density_rms 0.057
_refine_ls_extinction_method none
_refine_ls_goodness_of_fit_all 1.017
_refine_ls_goodness_of_fit_obs 1.122
_refine_ls_matrix_type full
_refine_ls_number_parameters 186
_refine_ls_number_reflns 3339
_refine_ls_number_restraints 0
_refine_ls_restrained_S_all 1.036
_refine_ls_restrained_S_obs 1.122
_refine_ls_R_factor_all 0.1094
_refine_ls_R_factor_obs 0.0631
_refine_ls_shift/esd_max 0.010
_refine_ls_shift/esd_mean 0.001
_refine_ls_structure_factor_coef Fsqd
_refine_ls_weighting_details 'w=1/[\s^2^(Fo^2^)+(0.0826P)^2^+1.0358P] where P=(Fo^2^+2Fc^2^)/3'
_refine_ls_weighting_scheme calc
_refine_ls_wR_factor_all 0.1836
_refine_ls_wR_factor_obs 0.1538
_reflns_number_observed 2048
_reflns_number_total 3342
_reflns_observed_criterion >2sigma(I)
_cod_data_source_file i802595sup1.cif
_cod_data_source_block sy174
_cod_depositor_comments
;
The following automatic conversions were performed:

'_symmetry_cell_setting' value 'Monoclinic' changed to 'monoclinic'
according to /home/saulius/struct/CIF-dictionaries/cif_core.dic
dictionary named 'cif_core.dic' version 2.4.2 from 2011-04-26.

Automatic conversion script
Id: cif_fix_values 1891 2012-01-12 08:04:46Z andrius 

The following automatic conversions were performed:

'_refine_ls_weighting_scheme' value 'calc
w=1/[\s^2^(Fo^2^)+(0.0826P)^2^+1.0358P] where P=(Fo^2^+2Fc^2^)/3' was
changed to 'calc'. New tag '_refine_ls_weighting_details' was
created. The value of the new tag was set to
'w=1/[\s^2^(Fo^2^)+(0.0826P)^2^+1.0358P] where P=(Fo^2^+2Fc^2^)/3'.

Automatic conversion script
Id: cif_fix_values 3143 2015-03-26 13:38:13Z robertas 
;
_cod_original_cell_volume 1896.2(5)
_cod_original_sg_symbol_H-M P2(1)/n
_cod_database_code 7028170

loop_
_symmetry_equiv_pos_as_xyz
'x, y, z'
'-x+1/2, y+1/2, -z+1/2'
'-x, -y, -z'
'x-1/2, -y-1/2, z-1/2'

loop_
_atom_site_aniso_label
_atom_site_aniso_U_11
_atom_site_aniso_U_22
_atom_site_aniso_U_33
_atom_site_aniso_U_23
_atom_site_aniso_U_13
_atom_site_aniso_U_12
Mg 0.0331(9) 0.0271(8) 0.0357(9) 0.0048(7) -0.0104(7) -0.0031(7)
O1A 0.0384(14) 0.0290(13) 0.0402(14) 0.0071(11) -0.0140(11) -0.0020(11)
S1A 0.0634(7) 0.0310(5) 0.0667(7) 0.0149(5) -0.0296(6) -0.0094(5)
C2A 0.032(2) 0.034(2) 0.039(2) 0.004(2) -0.008(2) -0.001(2)
O3A 0.0452(15) 0.0333(13) 0.049(2) 0.0077(12) -0.0236(13) -0.0044(12)
C5A 0.039(2) 0.029(2) 0.050(2) -0.003(2) -0.013(2) 0.000(2)
C6A 0.055(3) 0.045(3) 0.111(4) -0.012(3) 0.020(3) -0.008(2)
C7A 0.124(5) 0.059(3) 0.068(3) -0.003(2) -0.051(3) -0.012(3)
O1B 0.051(2) 0.0268(13) 0.054(2) 0.0047(12) -0.0231(13) -0.0070(12)
C2B 0.044(2) 0.031(2) 0.058(2) 0.003(2) -0.027(2) -0.010(2)
C3B 0.080(3) 0.060(3) 0.068(3) -0.018(2) -0.002(3) -0.024(3)
C4B 0.070(3) 0.070(3) 0.085(4) -0.008(3) 0.000(3) -0.036(3)
O1C 0.048(2) 0.054(2) 0.046(2) 0.0145(13) 0.0042(13) 0.0109(13)
C2C 0.049(2) 0.049(2) 0.050(2) 0.010(2) 0.004(2) 0.000(2)
C3C 0.088(4) 0.085(4) 0.058(3) -0.007(3) 0.010(3) -0.016(3)
C4C 0.054(3) 0.103(4) 0.082(4) 0.026(3) 0.005(3) -0.008(3)
O1D 0.056(2) 0.088(3) 0.111(3) 0.029(2) 0.007(2) 0.025(2)
C2D 0.056(3) 0.073(3) 0.081(3) -0.004(3) -0.008(3) 0.014(3)
C3D 0.093(5) 0.142(6) 0.109(5) -0.036(5) 0.012(4) -0.032(4)
C4D 0.121(6) 0.089(5) 0.219(10) -0.020(5) 0.026(6) 0.018(5)

loop_
_atom_site_label
_atom_site_type_symbol
_atom_site_fract_x
_atom_site_fract_y
_atom_site_fract_z
_atom_site_U_iso_or_equiv
_atom_site_thermal_displace_type
_atom_site_occupancy
_atom_site_calc_flag
_atom_site_refinement_flags
Mg Mg 0.0000 0.0000 0.0000 0.0325(4) Uani 1 d S
O1A O 0.1179(2) -0.02392(15) 0.1404(2) 0.0366(6) Uani 1 d .
S1A S 0.13645(10) -0.19980(7) 0.19943(10) 0.0552(4) Uani 1 d .
C2A C 0.1654(3) -0.0842(2) 0.2033(3) 0.0356(8) Uani 1 d .
O3A O 0.2481(2) -0.0612(2) 0.2857(2) 0.0437(7) Uani 1 d .
C5A C 0.2879(3) 0.0343(2) 0.2930(3) 0.0402(9) Uani 1 d .
H5A H 0.2183(3) 0.0765(2) 0.2829(3) 0.048 Uiso 1 calc R
C6A C 0.3710(4) 0.0520(3) 0.2005(5) 0.0696(14) Uani 1 d .
H6A1 H 0.3965(23) 0.1164(7) 0.2041(19) 0.104 Uiso 1 calc R
H6A2 H 0.3308(10) 0.0395(22) 0.1243(5) 0.104 Uiso 1 calc R
H6A3 H 0.4401(14) 0.0118(16) 0.2123(17) 0.104 Uiso 1 calc R
C7A C 0.3447(5) 0.0436(3) 0.4137(4) 0.086(2) Uani 1 d .
H7A1 H 0.3738(31) 0.1066(8) 0.4255(12) 0.129 Uiso 1 calc R
H7A2 H 0.4110(22) 0.0005(19) 0.4241(12) 0.129 Uiso 1 calc R
H7A3 H 0.2864(10) 0.0299(26) 0.4703(4) 0.129 Uiso 1 calc R
O1B O 0.0482(2) 0.1363(2) -0.0103(2) 0.0450(7) Uani 1 d .
C2B C 0.1184(3) 0.2016(2) 0.0584(3) 0.0460(10) Uani 1 d .
H2B H 0.1754(3) 0.1668(2) 0.1118(3) 0.055 Uiso 1 calc R
C3B C 0.0419(5) 0.2591(3) 0.1302(4) 0.0697(14) Uani 1 d .
H3B1 H 0.0917(5) 0.2992(16) 0.1813(21) 0.104 Uiso 1 calc R
H3B2 H -0.0053(22) 0.2190(3) 0.1774(21) 0.104 Uiso 1 calc R
H3B3 H -0.0109(20) 0.2969(17) 0.0791(4) 0.104 Uiso 1 calc R
C4B C 0.1878(4) 0.2604(3) -0.0203(4) 0.0749(15) Uani 1 d .
H4B1 H 0.2387(23) 0.3026(17) 0.0266(5) 0.112 Uiso 1 calc R
H4B2 H 0.1331(4) 0.2960(18) -0.0722(21) 0.112 Uiso 1 calc R
H4B3 H 0.2367(23) 0.2210(4) -0.0666(22) 0.112 Uiso 1 calc R
O1C O 0.1298(2) -0.0345(2) -0.1099(2) 0.0491(7) Uani 1 d .
C2C C 0.1550(4) 0.0061(3) -0.2192(3) 0.0493(10) Uani 1 d .
H2C H 0.1119(4) 0.0661(3) -0.2265(3) 0.059 Uiso 1 calc R
C3C C 0.1090(5) -0.0550(4) -0.3173(4) 0.0768(15) Uani 1 d .
H3C1 H 0.1224(29) -0.0254(12) -0.3916(4) 0.115 Uiso 1 calc R
H3C2 H 0.0241(8) -0.0652(20) -0.3118(18) 0.115 Uiso 1 calc R
H3C3 H 0.1506(23) -0.1141(10) -0.3124(18) 0.115 Uiso 1 calc R
C4C C 0.2847(4) 0.0255(4) -0.2226(5) 0.080(2) Uani 1 d .
H4C1 H 0.2996(6) 0.0567(22) -0.2955(14) 0.119 Uiso 1 calc R
H4C2 H 0.3288(5) -0.0325(4) -0.2176(31) 0.119 Uiso 1 calc R
H4C3 H 0.3106(7) 0.0650(20) -0.1568(18) 0.119 Uiso 1 calc R
O1D O 0.2561(3) -0.1883(2) -0.0505(3) 0.0850(11) Uani 1 d .
C2D C 0.3780(4) -0.2108(3) -0.0586(5) 0.0708(14) Uani 1 d .
H2D H 0.3993(4) -0.1968(3) -0.1395(5) 0.085 Uiso 1 calc R
C3D C 0.4521(6) -0.1530(5) 0.0218(6) 0.115(2) Uani 1 d .
H3D1 H 0.5357(6) -0.1666(25) 0.0129(31) 0.172 Uiso 1 calc R
H3D2 H 0.4332(32) -0.1661(25) 0.1019(6) 0.172 Uiso 1 calc R
H3D3 H 0.4365(32) -0.0880(5) 0.0043(28) 0.172 Uiso 1 calc R
C4D C 0.3992(7) -0.3083(5) -0.0374(8) 0.142(3) Uani 1 d .
H4D1 H 0.4825(14) -0.3224(10) -0.0475(55) 0.214 Uiso 1 calc R
H4D2 H 0.3489(42) -0.3446(5) -0.0925(37) 0.214 Uiso 1 calc R
H4D3 H 0.3805(54) -0.3235(10) 0.0421(20) 0.214 Uiso 1 calc R
H1B H -0.0056 0.1730 -0.0600 0.171 Uiso 1 d .
H1C H 0.1886 -0.0895 -0.1000 0.171 Uiso 1 d .
H1D H 0.2307 -0.1974 0.0400 0.171 Uiso 1 d .

loop_
_atom_type_symbol
_atom_type_description
_atom_type_scat_dispersion_real
_atom_type_scat_dispersion_imag
_atom_type_scat_source
C C 0.0033 0.0016 'International Tables Vol C Tables 4.2.6.8 and 6.1.1.4'
H H 0.0000 0.0000 'International Tables Vol C Tables 4.2.6.8 and 6.1.1.4'
O O 0.0106 0.0060 'International Tables Vol C Tables 4.2.6.8 and 6.1.1.4'
Mg Mg 0.0486 0.0363 'International Tables Vol C Tables 4.2.6.8 and 6.1.1.4'
S S 0.1246 0.1234 'International Tables Vol C Tables 4.2.6.8 and 6.1.1.4'

loop_
_geom_angle_atom_site_label_1
_geom_angle_atom_site_label_2
_geom_angle_atom_site_label_3
_geom_angle
_geom_angle_site_symmetry_1
_geom_angle_site_symmetry_3
O1B Mg O1B 180.0 3 .
O1B Mg O1A 87.32(9) 3 .
O1B Mg O1A 92.68(9) . .
O1B Mg O1A 92.68(9) 3 3
O1B Mg O1A 87.32(9) . 3
O1A Mg O1A 180.0 . 3
O1B Mg O1C 90.24(11) 3 .
O1B Mg O1C 89.76(11) . .
O1A Mg O1C 89.46(10) . .
O1A Mg O1C 90.54(10) 3 .
O1B Mg O1C 89.76(11) 3 3
O1B Mg O1C 90.24(11) . 3
O1A Mg O1C 90.54(10) . 3
O1A Mg O1C 89.46(10) 3 3
O1C Mg O1C 180.0 . 3
C2A O1A Mg 144.5(2) . .
O1A C2A O3A 119.9(3) . .
O1A C2A S1A 127.2(3) . .
O3A C2A S1A 112.9(2) . .
C2A O3A C5A 118.7(3) . .
O3A C5A C6A 109.3(3) . .
O3A C5A C7A 104.6(3) . .
C6A C5A C7A 113.3(4) . .
O3A C5A H5A 109.8(2) . .
C6A C5A H5A 109.8(2) . .
C7A C5A H5A 109.8(3) . .
C5A C6A H6A1 109.5(2) . .
C5A C6A H6A2 109.5(2) . .
H6A1 C6A H6A2 109.5 . .
C5A C6A H6A3 109.5(2) . .
H6A1 C6A H6A3 109.5 . .
H6A2 C6A H6A3 109.5 . .
C5A C7A H7A1 109.5(2) . .
C5A C7A H7A2 109.5(3) . .
H7A1 C7A H7A2 109.5 . .
C5A C7A H7A3 109.5(3) . .
H7A1 C7A H7A3 109.5 . .
H7A2 C7A H7A3 109.5 . .
C2B O1B Mg 137.8(2) . .
C2B O1B H1B 105.4(2) . .
Mg O1B H1B 113.9(2) . .
O1B C2B C3B 110.8(3) . .
O1B C2B C4B 109.4(3) . .
C3B C2B C4B 111.2(4) . .
O1B C2B H2B 108.4(2) . .
C3B C2B H2B 108.4(2) . .
C4B C2B H2B 108.4(2) . .
C2B C3B H3B1 109.5(2) . .
C2B C3B H3B2 109.5(2) . .
H3B1 C3B H3B2 109.5 . .
C2B C3B H3B3 109.5(2) . .
H3B1 C3B H3B3 109.5 . .
H3B2 C3B H3B3 109.5 . .
C2B C4B H4B1 109.5(2) . .
C2B C4B H4B2 109.5(2) . .
H4B1 C4B H4B2 109.5 . .
C2B C4B H4B3 109.5(3) . .
H4B1 C4B H4B3 109.5 . .
H4B2 C4B H4B3 109.5 . .
C2C O1C Mg 128.9(2) . .
C2C O1C H1C 104.4(3) . .
Mg O1C H1C 126.5(2) . .
O1C C2C C4C 110.6(3) . .
O1C C2C C3C 109.7(4) . .
C4C C2C C3C 112.5(4) . .
O1C C2C H2C 108.0(2) . .
C4C C2C H2C 108.0(3) . .
C3C C2C H2C 108.0(3) . .
C2C C3C H3C1 109.5(3) . .
C2C C3C H3C2 109.5(3) . .
H3C1 C3C H3C2 109.5 . .
C2C C3C H3C3 109.5(3) . .
H3C1 C3C H3C3 109.5 . .
H3C2 C3C H3C3 109.5 . .
C2C C4C H4C1 109.5(2) . .
C2C C4C H4C2 109.5(3) . .
H4C1 C4C H4C2 109.5 . .
C2C C4C H4C3 109.5(3) . .
H4C1 C4C H4C3 109.5 . .
H4C2 C4C H4C3 109..5 . .
C2D O1D H1D 110.3(3) . .
O1D C2D C4D 111.2(5) . .
O1D C2D C3D 109.9(5) . .
C4D C2D C3D 111.6(6) . .
O1D C2D H2D 108.0(3) . .
C4D C2D H2D 108.0(4) . .
C3D C2D H2D 108.0(4) . .
C2D C3D H3D1 109.5(3) . .
C2D C3D H3D2 109.5(4) . .
H3D1 C3D H3D2 109.5 . .
C2D C3D H3D3 109.5(4) . .
H3D1 C3D H3D3 109.5 . .
H3D2 C3D H3D3 109.5 . .
C2D C4D H4D1 109.5(4) . .
C2D C4D H4D2 109.5(4) . .
H4D1 C4D H4D2 109.5 . .
C2D C4D H4D3 109.5(4) . .
H4D1 C4D H4D3 109.5 . .
H4D2 C4D H4D3 109.5 . .

loop_
_geom_bond_atom_site_label_1
_geom_bond_atom_site_label_2
_geom_bond_distance
_geom_bond_site_symmetry_2
Mg O1B 2.060(2) 3
Mg O1B 2.060(2) .
Mg O1A 2.060(2) .
Mg O1A 2.060(2) 3
Mg O1C 2.067(3) .
Mg O1C 2.067(3) 3
O1A C2A 1.238(4) .
S1A C2A 1.712(4) .
C2A O3A 1.333(4) .
O3A C5A 1.459(4) .
C5A C6A 1.492(6) .
C5A C7A 1.501(5) .
C5A H5A 1.00 .
C6A H6A1 0.98 .
C6A H6A2 0.98 .
C6A H6A3 0.98 .
C7A H7A1 0.98 .
C7A H7A2 0.98 .
C7A H7A3 0.98 .
O1B C2B 1.442(4) .
O1B H1B 0.970(2) .
C2B C3B 1.494(6) .
C2B C4B 1.507(6) .
C2B H2B 1.00 .
C3B H3B1 0.98 .
C3B H3B2 0.98 .
C3B H3B3 0.98 .
C4B H4B1 0.98 .
C4B H4B2 0.98 .
C4B H4B3 0.98 .
O1C C2C 1.438(5) .
O1C H1C 1.041(3) .
C2C C4C 1.500(6) .
C2C C3C 1.505(6) .
C2C H2C 1.00 .
C3C H3C1 0.98 .
C3C H3C2 0.98 .
C3C H3C3 0.98 .
C4C H4C1 0.98 .
C4C H4C2 0.98 .
C4C H4C3 0.98 .
O1D C2D 1.429(6) .
O1D H1D 1.109(4) .
C2D C4D 1.455(8) .
C2D C3D 1.472(7) .
C2D H2D 1.00 .
C3D H3D1 0.98 .
C3D H3D2 0.98 .
C3D H3D3 0.98 .
C4D H4D1 0.98 .
C4D H4D2 0.98 .
C4D H4D3 0.98 .
